data_4027875
loop_
_publ_author_name
'Jos\'e Luis Garc\'ia Ruano'
'Esther Torrente'
'Ana M. Mart\'in-Castro'

_publ_section_title
;
 Use of Lithiated Chiralo-Sulfinylbenzyl Carbanions for the One-Pot
 Building of Linear Fragments Containing up to Four Connected
 Stereocenters
;
_journal_name_full 'Journal of Organic Chemistry'
_journal_page_first 647
_journal_page_last 657
_journal_paper_doi 10.1021/jo3025434
_journal_volume 78
_journal_year 2013
_chemical_formula_sum 'C21 H21 N O3 S'
_chemical_formula_weight 367.45
_chemical_name_systematic
;

 (2R,1'S)-2-(3'-Oxocyclopentyl)-2-[2-(p-tolylsulfonyl)phenyl]propanenitrile 

;
_space_group_IT_number 4
_symmetry_cell_setting monoclinic
_symmetry_space_group_name_Hall 'P 2yb'
_symmetry_space_group_name_H-M 'P 1 21 1'
_atom_sites_solution_hydrogens geom
_atom_sites_solution_primary direct
_atom_sites_solution_secondary difmap
_audit_creation_method SHELXL-97
_cell_angle_alpha 90.00
_cell_angle_beta 107.831(8)
_cell_angle_gamma 90.00
_cell_formula_units_Z 2
_cell_length_a 8.4418(14)
_cell_length_b 8.2966(15)
_cell_length_c 13.3072(19)
_cell_measurement_reflns_used 2503
_cell_measurement_temperature 100(2)
_cell_measurement_theta_max 26.21
_cell_measurement_theta_min 2.54
_cell_volume 887.2(3)
_computing_cell_refinement 'Bruker SMART'
_computing_data_collection 'Bruker SMART'
_computing_data_reduction 'Bruker SAINT'
_computing_molecular_graphics 'Bruker SHELXTL'
_computing_publication_material 'Bruker SHELXTL'
_computing_structure_refinement 'SHELXL-97 (Sheldrick, 1997)'
_computing_structure_solution 'SHELXS-97 (Sheldrick, 1990)'
_diffrn_ambient_temperature 100(2)
_diffrn_measured_fraction_theta_full 0.996
_diffrn_measured_fraction_theta_max 0.996
_diffrn_measurement_device_type 'CCD area detector'
_diffrn_measurement_method 'phi and omega scans'
_diffrn_radiation_monochromator graphite
_diffrn_radiation_source 'fine-focus sealed tube'
_diffrn_radiation_type MoK\a
_diffrn_radiation_wavelength 0.71073
_diffrn_reflns_av_R_equivalents 0.0593
_diffrn_reflns_av_sigmaI/netI 0.0899
_diffrn_reflns_limit_h_max 10
_diffrn_reflns_limit_h_min -10
_diffrn_reflns_limit_k_max 10
_diffrn_reflns_limit_k_min -10
_diffrn_reflns_limit_l_max 17
_diffrn_reflns_limit_l_min -17
_diffrn_reflns_number 10581
_diffrn_reflns_theta_full 27.48
_diffrn_reflns_theta_max 27.48
_diffrn_reflns_theta_min 1.61
_exptl_absorpt_coefficient_mu 0.204
_exptl_absorpt_correction_T_max 0.9839
_exptl_absorpt_correction_T_min 0.9414
_exptl_absorpt_correction_type multi-scan
_exptl_crystal_colour colourless
_exptl_crystal_density_diffrn 1.375
_exptl_crystal_density_meas 0
_exptl_crystal_description prismatic
_exptl_crystal_F_000 388
_exptl_crystal_size_max 0.30
_exptl_crystal_size_mid 0.15
_exptl_crystal_size_min 0.08
_refine_diff_density_max 0.334
_refine_diff_density_min -0.456
_refine_diff_density_rms 0.091
_refine_ls_abs_structure_details 'Flack H D (1983), Acta Cryst. A39, 876-881'
_refine_ls_abs_structure_Flack 0.09(11)
_refine_ls_extinction_method none
_refine_ls_goodness_of_fit_ref 1.082
_refine_ls_hydrogen_treatment mixed
_refine_ls_matrix_type full
_refine_ls_number_parameters 308
_refine_ls_number_reflns 3955
_refine_ls_number_restraints 1
_refine_ls_restrained_S_all 1.082
_refine_ls_R_factor_all 0.0826
_refine_ls_R_factor_gt 0.0539
_refine_ls_shift/su_max 0.000
_refine_ls_shift/su_mean 0.000
_refine_ls_structure_factor_coef Fsqd
_refine_ls_weighting_details 'calc w=1/[\s^2^(Fo^2^)+(0.0811P)^2^+0.0000P] where P=(Fo^2^+2Fc^2^)/3'
_refine_ls_weighting_scheme calc
_refine_ls_wR_factor_gt 0.1315
_refine_ls_wR_factor_ref 0.1498
_reflns_number_gt 3085
_reflns_number_total 3955
_reflns_threshold_expression >2sigma(I)
_cod_data_source_file jo3025434_si_003.cif
_cod_data_source_block Compound_22a
_cod_database_code 4027875

loop_
_symmetry_equiv_pos_as_xyz
'x, y, z'
'-x, y+1/2, -z'

loop_
_atom_site_label
_atom_site_type_symbol
_atom_site_fract_x
_atom_site_fract_y
_atom_site_fract_z
_atom_site_U_iso_or_equiv
_atom_site_adp_type
_atom_site_occupancy
_atom_site_symmetry_multiplicity
_atom_site_calc_flag
_atom_site_refinement_flags
S1 S 0.13448(11) 0.65536(11) 0.62788(7) 0.0152(2) Uani 1 1 d .
C1 C 0.2427(5) 0.4948(5) 0.7070(3) 0.0147(8) Uani 1 1 d .
C2 C 0.3794(5) 0.5251(5) 0.7941(3) 0.0185(8) Uani 1 1 d .
C3 C 0.4633(6) 0.3967(5) 0.8516(3) 0.0212(9) Uani 1 1 d .
C4 C 0.4118(5) 0.2387(5) 0.8275(3) 0.0184(9) Uani 1 1 d .
C5 C 0.2763(5) 0.2121(5) 0.7376(3) 0.0207(9) Uani 1 1 d .
C6 C 0.1914(5) 0.3368(5) 0.6770(3) 0.0200(9) Uani 1 1 d .
C7 C 0.4983(7) 0.1019(6) 0.8970(4) 0.0301(11) Uani 1 1 d .
C8 C -0.0800(5) 0.6285(5) 0.6187(3) 0.0146(8) Uani 1 1 d .
C9 C -0.1682(5) 0.5482(5) 0.5262(3) 0.0192(8) Uani 1 1 d .
C10 C -0.3358(5) 0.5168(5) 0.5002(3) 0.0198(9) Uani 1 1 d .
C11 C -0.4204(5) 0.5685(5) 0.5688(3) 0.0214(9) Uani 1 1 d .
C12 C -0.3333(5) 0.6443(6) 0.6613(3) 0.0187(8) Uani 1 1 d .
C13 C -0.1645(5) 0.6781(5) 0.6920(3) 0.0168(8) Uani 1 1 d .
C14 C -0.0886(5) 0.7722(5) 0.7969(3) 0.0153(8) Uani 1 1 d .
C15 C -0.2047(5) 0.7537(5) 0.8607(3) 0.0178(8) Uani 1 1 d .
C16 C 0.0803(5) 0.7145(5) 0.8681(3) 0.0164(8) Uani 1 1 d .
H16A H 0.1029 0.7634 0.9381 0.025 Uiso 1 1 calc R
H16B H 0.1672 0.7462 0.8373 0.025 Uiso 1 1 calc R
H16C H 0.0790 0.5969 0.8745 0.025 Uiso 1 1 calc R
C17 C -0.0846(5) 0.9555(5) 0.7690(3) 0.0164(8) Uani 1 1 d .
C18 C -0.2508(6) 1.0260(5) 0.7020(3) 0.0209(9) Uani 1 1 d .
C19 C -0.2291(6) 1.2084(5) 0.7166(3) 0.0245(10) Uani 1 1 d .
C20 C -0.1105(6) 1.2278(5) 0.8269(3) 0.0227(9) Uani 1 1 d .
C21 C -0.0284(6) 1.0672(5) 0.8669(3) 0.0216(9) Uani 1 1 d .
N1 N -0.2855(4) 0.7422(4) 0.9159(3) 0.0224(8) Uani 1 1 d .
O1 O 0.1452(3) 0.6316(3) 0.52243(19) 0.0196(6) Uani 1 1 d .
O2 O 0.1979(3) 0.8056(3) 0.6791(2) 0.0180(7) Uani 1 1 d .
O3 O -0.0884(4) 1.3510(4) 0.8781(3) 0.0341(8) Uani 1 1 d .
H2 H 0.416(6) 0.621(6) 0.825(4) 0.031(13) Uiso 1 1 d .
H3 H 0.599(8) 0.408(8) 0.914(5) 0.060(17) Uiso 1 1 d .
H5 H 0.234(5) 0.103(5) 0.717(3) 0.012(10) Uiso 1 1 d .
H6 H 0.106(6) 0.303(6) 0.606(4) 0.025(12) Uiso 1 1 d .
H7A H 0.439(6) -0.022(6) 0.863(4) 0.039(15) Uiso 1 1 d .
H7B H 0.460(6) 0.095(5) 0.963(3) 0.024(12) Uiso 1 1 d .
H7C H 0.594(8) 0.128(7) 0.911(4) 0.044(17) Uiso 1 1 d .
H9 H -0.103(7) 0.503(7) 0.488(4) 0.048(16) Uiso 1 1 d .
H10 H -0.396(6) 0.458(5) 0.438(3) 0.019(11) Uiso 1 1 d .
H11 H -0.523(5) 0.550(5) 0.556(3) 0.007(10) Uiso 1 1 d .
H12 H -0.407(5) 0.687(5) 0.708(3) 0.006(9) Uiso 1 1 d .
H17 H 0.009(5) 0.964(4) 0.735(3) 0.008(9) Uiso 1 1 d .
H18A H -0.294(5) 0.981(4) 0.630(3) 0.005(9) Uiso 1 1 d .
H18B H -0.349(9) 0.977(9) 0.733(5) 0.09(2) Uiso 1 1 d .
H19A H -0.187(7) 1.267(7) 0.665(4) 0.055(17) Uiso 1 1 d .
H19B H -0.330(5) 1.289(5) 0.708(3) 0.010(10) Uiso 1 1 d .
H21A H 0.096(6) 1.077(5) 0.897(3) 0.016(10) Uiso 1 1 d .
H21B H -0.099(8) 1.061(7) 0.922(4) 0.059(17) Uiso 1 1 d .

loop_
_atom_site_aniso_label
_atom_site_aniso_U_11
_atom_site_aniso_U_22
_atom_site_aniso_U_33
_atom_site_aniso_U_23
_atom_site_aniso_U_13
_atom_site_aniso_U_12
S1 0.0126(4) 0.0172(5) 0.0165(4) 0.0011(4) 0.0055(3) 0.0009(4)
C1 0.009(2) 0.017(2) 0.0174(19) 0.0015(14) 0.0038(16) 0.0018(15)
C2 0.015(2) 0.021(2) 0.021(2) -0.0026(17) 0.0065(17) -0.0004(17)
C3 0.016(2) 0.030(2) 0.016(2) -0.0035(16) 0.0022(17) 0.0058(18)
C4 0.020(2) 0.020(2) 0.022(2) 0.0044(16) 0.0156(18) 0.0059(17)
C5 0.019(2) 0.019(2) 0.027(2) 0.0005(17) 0.0099(19) -0.0015(17)
C6 0.016(2) 0.021(2) 0.022(2) -0.0015(16) 0.0041(19) 0.0014(17)
C7 0.027(3) 0.036(3) 0.028(2) 0.007(2) 0.010(2) 0.013(2)
C8 0.0095(17) 0.018(2) 0.0150(16) -0.0001(14) 0.0025(14) -0.0016(15)
C9 0.018(2) 0.023(2) 0.0184(19) 0.0014(16) 0.0073(17) 0.0038(17)
C10 0.014(2) 0.028(2) 0.0157(19) -0.0067(17) 0.0030(17) -0.0013(18)
C11 0.009(2) 0.032(2) 0.025(2) -0.0036(18) 0.0073(17) -0.0016(18)
C12 0.0156(19) 0.022(2) 0.0177(16) -0.0026(18) 0.0033(15) -0.0025(19)
C13 0.019(2) 0.017(2) 0.0150(16) -0.0020(15) 0.0062(15) -0.0017(17)
C14 0.013(2) 0.0153(19) 0.0167(18) 0.0013(15) 0.0033(16) -0.0011(16)
C15 0.014(2) 0.020(2) 0.0184(19) -0.0015(15) 0.0020(16) 0.0000(16)
C16 0.012(2) 0.021(2) 0.0150(18) 0.0006(15) 0.0029(15) -0.0001(15)
C17 0.015(2) 0.017(2) 0.0162(19) 0.0015(15) 0.0029(16) -0.0019(16)
C18 0.022(2) 0.019(2) 0.019(2) -0.0002(17) 0.0012(18) 0.0025(19)
C19 0.028(3) 0.021(2) 0.029(2) 0.0043(18) 0.014(2) 0.0024(18)
C20 0.027(3) 0.021(2) 0.024(2) -0.0032(17) 0.0130(19) 0.0000(18)
C21 0.025(3) 0.018(2) 0.022(2) -0.0037(16) 0.0087(19) -0.0028(18)
N1 0.0174(19) 0.027(2) 0.0225(18) -0.0021(14) 0.0055(15) -0.0012(15)
O1 0.0171(14) 0.0274(17) 0.0168(12) 0.0062(12) 0.0090(11) 0.0029(13)
O2 0.0151(16) 0.0187(16) 0.0202(15) -0.0003(11) 0.0052(13) -0.0028(11)
O3 0.043(2) 0.0246(18) 0.0351(19) -0.0011(14) 0.0123(16) -0.0004(15)

loop_
_atom_type_symbol
_atom_type_description
_atom_type_scat_dispersion_real
_atom_type_scat_dispersion_imag
_atom_type_scat_source
C C 0.0033 0.0016 'International Tables Vol C Tables 4.2.6.8 and 6.1.1.4'
H H 0.0000 0.0000 'International Tables Vol C Tables 4.2.6.8 and 6.1.1.4'
N N 0.0061 0.0033 'International Tables Vol C Tables 4.2.6.8 and 6.1.1.4'
O O 0.0106 0.0060 'International Tables Vol C Tables 4.2.6.8 and 6.1.1.4'
S S 0.1246 0.1234 'International Tables Vol C Tables 4.2.6.8 and 6.1.1.4'

loop_
_geom_angle_atom_site_label_1
_geom_angle_atom_site_label_2
_geom_angle_atom_site_label_3
_geom_angle
O2 S1 O1 116.83(16)
O2 S1 C1 108.66(18)
O1 S1 C1 107.50(17)
O2 S1 C8 111.17(17)
O1 S1 C8 106.19(16)
C1 S1 C8 105.90(18)
C2 C1 C6 121.0(4)
C2 C1 S1 120.5(3)
C6 C1 S1 118.5(3)
C3 C2 C1 118.7(4)
C3 C2 H2 113(3)
C1 C2 H2 128(3)
C2 C3 C4 122.2(4)
C2 C3 H3 123(3)
C4 C3 H3 113(3)
C3 C4 C5 117.6(4)
C3 C4 C7 120.8(4)
C5 C4 C7 121.6(4)
C6 C5 C4 121.9(4)
C6 C5 H5 117(2)
C4 C5 H5 121(2)
C5 C6 C1 118.6(4)
C5 C6 H6 115(3)
C1 C6 H6 125(3)
C4 C7 H7A 111(2)
C4 C7 H7B 110(3)
H7A C7 H7B 94(3)
C4 C7 H7C 102(4)
H7A C7 H7C 128(5)
H7B C7 H7C 112(4)
C9 C8 C13 119.6(3)
C9 C8 S1 112.0(3)
C13 C8 S1 128.4(3)
C10 C9 C8 122.8(4)
C10 C9 H9 121(3)
C8 C9 H9 115(3)
C9 C10 C11 118.3(4)
C9 C10 H10 123(3)
C11 C10 H10 118(3)
C12 C11 C10 119.2(4)
C12 C11 H11 120(3)
C10 C11 H11 121(3)
C11 C12 C13 125.1(3)
C11 C12 H12 115(2)
C13 C12 H12 120(2)
C12 C13 C8 115.0(3)
C12 C13 C14 118.0(3)
C8 C13 C14 126.9(3)
C15 C14 C16 105.5(3)
C15 C14 C13 107.3(3)
C16 C14 C13 116.7(3)
C15 C14 C17 107.5(3)
C16 C14 C17 111.6(3)
C13 C14 C17 107.8(3)
N1 C15 C14 175.3(4)
C14 C16 H16A 109.5
C14 C16 H16B 109.5
H16A C16 H16B 109.5
C14 C16 H16C 109.5
H16A C16 H16C 109.5
H16B C16 H16C 109.5
C18 C17 C21 104.6(3)
C18 C17 C14 115.2(3)
C21 C17 C14 113.8(3)
C18 C17 H17 114(2)
C21 C17 H17 104(2)
C14 C17 H17 104(2)
C17 C18 C19 104.6(4)
C17 C18 H18A 115(2)
C19 C18 H18A 119(2)
C17 C18 H18B 107(4)
C19 C18 H18B 113(4)
H18A C18 H18B 97(4)
C20 C19 C18 104.3(3)
C20 C19 H19A 111(3)
C18 C19 H19A 117(3)
C20 C19 H19B 108(2)
C18 C19 H19B 123(2)
H19A C19 H19B 94(4)
O3 C20 C19 125.4(4)
O3 C20 C21 124.6(4)
C19 C20 C21 110.0(3)
C20 C21 C17 103.9(3)
C20 C21 H21A 112(2)
C17 C21 H21A 113(2)
C20 C21 H21B 90(3)
C17 C21 H21B 117(3)
H21A C21 H21B 118(4)

loop_
_geom_bond_atom_site_label_1
_geom_bond_atom_site_label_2
_geom_bond_distance
S1 O2 1.443(3)
S1 O1 1.447(3)
S1 C1 1.769(4)
S1 C8 1.791(4)
C1 C2 1.385(6)
C1 C6 1.400(6)
C2 C3 1.374(6)
C2 H2 0.91(5)
C3 C4 1.387(6)
C3 H3 1.19(6)
C4 C5 1.397(6)
C4 C7 1.504(6)
C5 C6 1.371(6)
C5 H5 0.98(4)
C6 H6 1.04(5)
C7 H7A 1.17(5)
C7 H7B 1.02(5)
C7 H7C 0.81(6)
C8 C9 1.397(5)
C8 C13 1.434(5)
C9 C10 1.375(6)
C9 H9 0.94(6)
C10 C11 1.388(5)
C10 H10 0.96(4)
C11 C12 1.377(6)
C11 H11 0.85(4)
C12 C13 1.385(5)
C12 H12 1.06(4)
C13 C14 1.557(5)
C14 C15 1.487(5)
C14 C16 1.527(5)
C14 C17 1.568(5)
C15 N1 1.150(5)
C16 H16A 0.9800
C16 H16B 0.9800
C16 H16C 0.9800
C17 C18 1.529(6)
C17 C21 1.550(5)
C17 H17 1.02(4)
C18 C19 1.530(7)
C18 H18A 0.99(4)
C18 H18B 1.11(7)
C19 C20 1.511(6)
C19 H19A 0.99(6)
C19 H19B 1.06(4)
C20 O3 1.211(5)
C20 C21 1.521(6)
C21 H21A 1.01(5)
C21 H21B 1.08(6)

loop_
_geom_torsion_atom_site_label_1
_geom_torsion_atom_site_label_2
_geom_torsion_atom_site_label_3
_geom_torsion_atom_site_label_4
_geom_torsion
O2 S1 C1 C2 -8.2(3)
O1 S1 C1 C2 119.1(3)
C8 S1 C1 C2 -127.7(3)
O2 S1 C1 C6 174.5(3)
O1 S1 C1 C6 -58.2(3)
C8 S1 C1 C6 55.0(3)
C6 C1 C2 C3 -0.7(6)
S1 C1 C2 C3 -177.9(3)
C1 C2 C3 C4 -2.5(6)
C2 C3 C4 C5 4.1(6)
C2 C3 C4 C7 -175.1(4)
C3 C4 C5 C6 -2.8(6)
C7 C4 C5 C6 176.5(4)
C4 C5 C6 C1 -0.2(6)
C2 C1 C6 C5 2.0(6)
S1 C1 C6 C5 179.3(3)
O2 S1 C8 C9 145.6(3)
O1 S1 C8 C9 17.5(3)
C1 S1 C8 C9 -96.6(3)
O2 S1 C8 C13 -34.3(4)
O1 S1 C8 C13 -162.4(3)
C1 S1 C8 C13 83.5(4)
C13 C8 C9 C10 1.4(6)
S1 C8 C9 C10 -178.5(3)
C8 C9 C10 C11 0.5(7)
C9 C10 C11 C12 -2.0(7)
C10 C11 C12 C13 1.6(7)
C11 C12 C13 C8 0.3(6)
C11 C12 C13 C14 177.1(4)
C9 C8 C13 C12 -1.8(5)
S1 C8 C13 C12 178.1(3)
C9 C8 C13 C14 -178.2(4)
S1 C8 C13 C14 1.7(6)
C12 C13 C14 C15 20.3(5)
C8 C13 C14 C15 -163.3(4)
C12 C13 C14 C16 138.3(4)
C8 C13 C14 C16 -45.3(5)
C12 C13 C14 C17 -95.3(4)
C8 C13 C14 C17 81.1(5)
C16 C14 C15 N1 35(5)
C13 C14 C15 N1 160(5)
C17 C14 C15 N1 -84(5)
C15 C14 C17 C18 -62.1(4)
C16 C14 C17 C18 -177.3(3)
C13 C14 C17 C18 53.3(4)
C15 C14 C17 C21 58.7(4)
C16 C14 C17 C21 -56.5(4)
C13 C14 C17 C21 174.1(3)
C21 C17 C18 C19 36.3(4)
C14 C17 C18 C19 162.0(3)
C17 C18 C19 C20 -31.0(4)
C18 C19 C20 O3 -163.0(4)
C18 C19 C20 C21 14.2(5)
O3 C20 C21 C17 -174.9(4)
C19 C20 C21 C17 7.8(4)
C18 C17 C21 C20 -26.9(4)
C14 C17 C21 C20 -153.5(3)
